data_8103737
loop_
_publ_author_name
'Barrer, R.M.'
'Robinson, D.J.'

_publ_section_title
;
 The structures of salt-bearing aluminosilicates, species P and Q
;
_journal_name_full
;
Zeitschrift fuer Kristallographie, Kristallgeometrie, Kristallphysik, 
Kristallchemie (-144,1977)
;
_journal_page_first 374
_journal_page_last 390
_journal_volume 135
_journal_year 1972
_chemical_formula_sum 'Al30.048 Ba8.88 Cl3.84 Na17.28 O243.96 Si65.952'
_chemical_name_systematic
;
Na17.28 Ba8.88 (Al30.048 Si65.952 O192) Cl3.84 (H2 O)70
;
_space_group_IT_number 229
_symmetry_space_group_name_Hall '-I 4 2 3'
_symmetry_space_group_name_H-M 'I m -3 m'
_cell_angle_alpha 90
_cell_angle_beta 90
_cell_angle_gamma 90
_cell_formula_units_Z 1
_cell_length_a 18.78
_cell_length_b 18.78
_cell_length_c 18.78
_cell_volume 6623.488
_citation_journal_id_ASTM ZEKGAX
_cod_data_source_file Barrer_ZEKGAX_1972_756.cif
_cod_data_source_block Al30.048Ba8.88Cl3.84Na17.28O243.96Si65.952
_cod_original_cell_volume 6623.489
_cod_database_code 8103737

loop_
_symmetry_equiv_pos_as_xyz
x,y,z
-y,x,z
-x,-y,z
y,-x,z
x,-y,-z
y,x,-z
-x,y,-z
-y,-x,-z
z,x,y
-x,z,y
-z,-x,y
x,-z,y
z,-x,-y
x,z,-y
-z,x,-y
-x,-z,-y
y,z,x
y,-z,-x
z,y,-x
-y,z,-x
-z,-y,-x
-y,-z,x
z,-y,x
-z,y,x
-x,-y,-z
y,-x,-z
x,y,-z
-y,x,-z
-x,y,z
-y,-x,z
x,-y,z
y,x,z
-z,-x,-y
x,-z,-y
z,x,-y
-x,z,-y
-z,x,y
-x,-z,y
z,-x,y
x,z,y
-y,-z,-x
-y,z,x
-z,-y,x
y,-z,x
z,y,x
y,z,-x
-z,y,-x
z,-y,-x
x+1/2,y+1/2,z+1/2
-y+1/2,x+1/2,z+1/2
-x+1/2,-y+1/2,z+1/2
y+1/2,-x+1/2,z+1/2
x+1/2,-y+1/2,-z+1/2
y+1/2,x+1/2,-z+1/2
-x+1/2,y+1/2,-z+1/2
-y+1/2,-x+1/2,-z+1/2
z+1/2,x+1/2,y+1/2
-x+1/2,z+1/2,y+1/2
-z+1/2,-x+1/2,y+1/2
x+1/2,-z+1/2,y+1/2
z+1/2,-x+1/2,-y+1/2
x+1/2,z+1/2,-y+1/2
-z+1/2,x+1/2,-y+1/2
-x+1/2,-z+1/2,-y+1/2
y+1/2,z+1/2,x+1/2
y+1/2,-z+1/2,-x+1/2
z+1/2,y+1/2,-x+1/2
-y+1/2,z+1/2,-x+1/2
-z+1/2,-y+1/2,-x+1/2
-y+1/2,-z+1/2,x+1/2
z+1/2,-y+1/2,x+1/2
-z+1/2,y+1/2,x+1/2
-x+1/2,-y+1/2,-z+1/2
y+1/2,-x+1/2,-z+1/2
x+1/2,y+1/2,-z+1/2
-y+1/2,x+1/2,-z+1/2
-x+1/2,y+1/2,z+1/2
-y+1/2,-x+1/2,z+1/2
x+1/2,-y+1/2,z+1/2
y+1/2,x+1/2,z+1/2
-z+1/2,-x+1/2,-y+1/2
x+1/2,-z+1/2,-y+1/2
z+1/2,x+1/2,-y+1/2
-x+1/2,z+1/2,-y+1/2
-z+1/2,x+1/2,y+1/2
-x+1/2,-z+1/2,y+1/2
z+1/2,-x+1/2,y+1/2
x+1/2,z+1/2,y+1/2
-y+1/2,-z+1/2,-x+1/2
-y+1/2,z+1/2,x+1/2
-z+1/2,-y+1/2,x+1/2
y+1/2,-z+1/2,x+1/2
z+1/2,y+1/2,x+1/2
y+1/2,z+1/2,-x+1/2
-z+1/2,y+1/2,-x+1/2
z+1/2,-y+1/2,-x+1/2

loop_
_atom_site_label
_atom_site_type_symbol
_atom_site_fract_x
_atom_site_fract_y
_atom_site_fract_z
_atom_site_occupancy
_atom_site_U_iso_or_equiv
O5 O-2 0 0.1837 0.3206 1 0.0
Cl1 Cl-1 0 0 0.5 0.64 0.0
O3 O-2 0.1203 0.1203 0.3271 1 0.0
O6 O-2 0.25 0.1093 0.3907 1 0.0
O2 O-2 0 0.355 0 0.93 0.0
Ba1 Ba+2 0 0.25 0.5 0.74 0.0
O1 O-2 0 0.2123 0.0374 0.27 0.0
O4 O-2 0.2569 0.2569 0.3998 1 0.0
Na1 Na+1 0.1136 0.1136 0.1136 0.43 0.0
Si1 Si+4 0.0852 0.2 0.3186 0.687 0.0
Na2 Na+1 0.1582 0.1582 0.1582 0.65 0.0
Al1 Al+3 0.0852 0.2 0.3186 0.313 0.0
O7 O-2 0.4481 0.3752 0 0.58 0.0
